data_7035620
loop_
_publ_author_name
'He, Xiang'
'Fang, Kang'
'Guo, Xiao-Hai'
'Han, Jing'
'Lu, Xiao-Peng'
'Li, Ming-Xing'

_publ_section_title
;
 A homochiral Cu(i) coordination polymer based on achiral precursors and
 its photocatalytic properties.
;
_journal_issue 30
_journal_name_full 'Dalton transactions (Cambridge, England : 2003)'
_journal_page_first 13545
_journal_page_last 13549
_journal_paper_doi 10.1039/c5dt01328c
_journal_volume 44
_journal_year 2015
_chemical_formula_sum 'C73 H50 Cu7 N31 O'
_chemical_formula_weight 1822.22
_chemical_name_systematic
; 
 ? 
;
_space_group_IT_number 5
_symmetry_cell_setting monoclinic
_symmetry_space_group_name_Hall 'C 2y'
_symmetry_space_group_name_H-M 'C 1 2 1'
_atom_sites_solution_hydrogens geom
_atom_sites_solution_primary direct
_atom_sites_solution_secondary difmap
_audit_creation_method SHELXL-97
_audit_update_record
;
2015-04-01 deposited with the CCDC.
2015-06-05 downloaded from the CCDC.
;
_cell_angle_alpha 90.00
_cell_angle_beta 99.973(2)
_cell_angle_gamma 90.00
_cell_formula_units_Z 2
_cell_length_a 18.775(3)
_cell_length_b 15.626(3)
_cell_length_c 12.872(2)
_cell_measurement_temperature 296(2)
_cell_volume 3719.3(11)
_computing_structure_refinement 'SHELXL-97 (Sheldrick, 2008)'
_computing_structure_solution 'SHELXS-97 (Sheldrick, 2008)'
_diffrn_ambient_temperature 296(2)
_diffrn_measured_fraction_theta_full 0.999
_diffrn_measured_fraction_theta_max 0.999
_diffrn_radiation_monochromator graphite
_diffrn_radiation_source 'fine-focus sealed tube'
_diffrn_radiation_type MoK\a
_diffrn_radiation_wavelength 0.71073
_diffrn_reflns_av_R_equivalents 0.0498
_diffrn_reflns_av_sigmaI/netI 0.1073
_diffrn_reflns_limit_h_max 20
_diffrn_reflns_limit_h_min -22
_diffrn_reflns_limit_k_max 18
_diffrn_reflns_limit_k_min -16
_diffrn_reflns_limit_l_max 11
_diffrn_reflns_limit_l_min -15
_diffrn_reflns_number 9690
_diffrn_reflns_theta_full 25.00
_diffrn_reflns_theta_max 25.00
_diffrn_reflns_theta_min 1.71
_exptl_absorpt_coefficient_mu 2.031
_exptl_crystal_density_diffrn 1.627
_exptl_crystal_density_method 'not measured'
_exptl_crystal_description prism
_exptl_crystal_F_000 1832
_exptl_crystal_recrystallization_method 'Re-crystallisation from solvent: '
_refine_diff_density_max 0.742
_refine_diff_density_min -0.389
_refine_diff_density_rms 0.095
_refine_ls_abs_structure_details 'Flack H D (1983), Acta Cryst. A39, 876-881'
_refine_ls_abs_structure_Flack 0.04(2)
_refine_ls_extinction_method none
_refine_ls_goodness_of_fit_ref 0.968
_refine_ls_hydrogen_treatment mixed
_refine_ls_matrix_type full
_refine_ls_number_parameters 506
_refine_ls_number_reflns 6106
_refine_ls_number_restraints 1
_refine_ls_restrained_S_all 0.968
_refine_ls_R_factor_all 0.1017
_refine_ls_R_factor_gt 0.0562
_refine_ls_shift/su_max 0.000
_refine_ls_shift/su_mean 0.000
_refine_ls_structure_factor_coef Fsqd
_refine_ls_weighting_details 'calc w=1/[\s^2^(Fo^2^)+(0.0338P)^2^+0.0000P] where P=(Fo^2^+2Fc^2^)/3'
_refine_ls_weighting_scheme calc
_refine_ls_wR_factor_gt 0.1013
_refine_ls_wR_factor_ref 0.1158
_reflns_number_gt 3950
_reflns_number_total 6106
_reflns_threshold_expression >2sigma(I)
_cod_data_source_file c5dt01328c2.cif
_cod_data_source_block 1
_cod_depositor_comments 'Adding full bibliography for 7035620.cif.'
_cod_original_cell_volume 3719.2(12)
_cod_original_sg_symbol_H-M C2
_cod_database_code 7035620

loop_
_symmetry_equiv_pos_as_xyz
'x, y, z'
'-x, y, -z'
'x+1/2, y+1/2, z'
'-x+1/2, y+1/2, -z'

loop_
_atom_site_label
_atom_site_type_symbol
_atom_site_fract_x
_atom_site_fract_y
_atom_site_fract_z
_atom_site_U_iso_or_equiv
_atom_site_adp_type
_atom_site_occupancy
_atom_site_symmetry_multiplicity
_atom_site_calc_flag
_atom_site_refinement_flags
C1 C 0.1023(6) 0.7650(6) 1.1966(7) 0.077(4) Uani 1 1 d .
H1 H 0.1030 0.8235 1.1836 0.093 Uiso 1 1 calc R
C2 C 0.0995(6) 0.7093(6) 1.1128(7) 0.077(3) Uani 1 1 d .
H2 H 0.1005 0.7309 1.0457 0.093 Uiso 1 1 calc R
C3 C 0.0952(4) 0.6216(5) 1.1270(6) 0.043(2) Uani 1 1 d .
C4 C 0.0949(5) 0.5964(6) 1.2299(7) 0.062(3) Uani 1 1 d .
H4 H 0.0907 0.5387 1.2455 0.075 Uiso 1 1 calc R
C5 C 0.1010(5) 0.6563(6) 1.3094(7) 0.063(3) Uani 1 1 d .
H5 H 0.1029 0.6368 1.3781 0.075 Uiso 1 1 calc R
C6 C 0.0920(4) 0.5650(5) 1.0367(6) 0.044(2) Uani 1 1 d .
C7 C 0.0932(4) 0.5246(6) 0.8814(6) 0.044(2) Uani 1 1 d .
C8 C 0.0949(5) 0.5274(6) 0.7685(6) 0.047(2) Uani 1 1 d .
C9 C 0.0871(5) 0.6032(7) 0.7173(7) 0.068(3) Uani 1 1 d .
H9 H 0.0791 0.6529 0.7534 0.082 Uiso 1 1 calc R
C10 C 0.0909(6) 0.6069(8) 0.6095(8) 0.090(4) Uani 1 1 d .
H10 H 0.0854 0.6601 0.5767 0.108 Uiso 1 1 calc R
C11 C 0.1079(6) 0.4681(9) 0.6019(8) 0.085(3) Uani 1 1 d .
H11 H 0.1138 0.4194 0.5628 0.102 Uiso 1 1 calc R
C12 C 0.1066(5) 0.4569(7) 0.7085(7) 0.064(3) Uani 1 1 d .
H12 H 0.1134 0.4029 0.7390 0.077 Uiso 1 1 calc R
C13 C -0.1974(5) 0.3500(6) 0.6475(7) 0.071(3) Uani 1 1 d .
H13 H -0.1842 0.3859 0.7053 0.085 Uiso 1 1 calc R
C14 C -0.2661(5) 0.3541(6) 0.5893(8) 0.074(3) Uani 1 1 d .
H14 H -0.2975 0.3938 0.6107 0.089 Uiso 1 1 calc R
C15 C -0.2441(6) 0.2530(7) 0.4804(9) 0.093(4) Uani 1 1 d .
H15 H -0.2585 0.2185 0.4217 0.111 Uiso 1 1 calc R
C16 C -0.1756(5) 0.2439(8) 0.5336(9) 0.096(4) Uani 1 1 d .
H16 H -0.1458 0.2030 0.5107 0.115 Uiso 1 1 calc R
C17 C -0.1487(5) 0.2933(5) 0.6204(6) 0.042(2) Uani 1 1 d .
C18 C -0.0758(5) 0.2781(5) 0.6759(7) 0.044(2) Uani 1 1 d .
C19 C 0.0251(5) 0.2234(6) 0.7174(7) 0.050(2) Uani 1 1 d .
C20 C 0.0872(4) 0.1656(6) 0.7140(7) 0.047(2) Uani 1 1 d .
C21 C 0.0838(5) 0.1067(6) 0.6343(8) 0.075(3) Uani 1 1 d .
H21 H 0.0432 0.1041 0.5815 0.090 Uiso 1 1 calc R
C22 C 0.1409(8) 0.0511(7) 0.6327(9) 0.092(4) Uani 1 1 d .
H22 H 0.1379 0.0149 0.5748 0.111 Uiso 1 1 calc R
C23 C 0.2015(6) 0.1009(9) 0.7791(10) 0.104(5) Uani 1 1 d .
H23 H 0.2426 0.1001 0.8312 0.125 Uiso 1 1 calc R
C24 C 0.1486(5) 0.1622(8) 0.7879(9) 0.089(4) Uani 1 1 d .
H24 H 0.1554 0.2006 0.8440 0.107 Uiso 1 1 calc R
C25 C 0.2580(6) 0.3699(6) 0.9932(10) 0.087(4) Uani 1 1 d .
H25 H 0.2170 0.3731 0.9411 0.104 Uiso 1 1 calc R
C26 C 0.3182(7) 0.4237(7) 0.9889(12) 0.105(5) Uani 1 1 d .
H26 H 0.3138 0.4642 0.9353 0.126 Uiso 1 1 calc R
C27 C 0.3801(6) 0.3671(8) 1.1311(10) 0.096(4) Uani 1 1 d .
H27 H 0.4226 0.3641 1.1803 0.116 Uiso 1 1 calc R
C28 C 0.3233(5) 0.3137(8) 1.1464(9) 0.085(3) Uani 1 1 d .
H28 H 0.3277 0.2783 1.2052 0.102 Uiso 1 1 calc R
C29 C 0.2608(4) 0.3141(6) 1.0735(7) 0.056(2) Uani 1 1 d .
C30 C 0.2016(5) 0.2545(6) 1.0865(7) 0.050(2) Uani 1 1 d .
C31 C 0.1466(4) 0.1539(5) 1.1451(6) 0.044(2) Uani 1 1 d .
C32 C 0.1347(4) 0.0824(5) 1.2125(6) 0.042(2) Uani 1 1 d .
C33 C 0.1949(5) 0.0448(6) 1.2746(7) 0.060(3) Uani 1 1 d .
H33 H 0.2411 0.0653 1.2729 0.072 Uiso 1 1 calc R
C34 C 0.1847(5) -0.0234(6) 1.3386(7) 0.065(3) Uani 1 1 d .
H34 H 0.2253 -0.0464 1.3810 0.078 Uiso 1 1 calc R
C35 C 0.0649(5) -0.0197(6) 1.2895(8) 0.063(3) Uani 1 1 d .
H35 H 0.0193 -0.0392 1.2971 0.076 Uiso 1 1 calc R
C36 C 0.0687(5) 0.0477(6) 1.2223(7) 0.064(3) Uani 1 1 d .
H36 H 0.0265 0.0701 1.1832 0.077 Uiso 1 1 calc R
Cu1 Cu 0.08101(5) 0.32728(7) 0.91829(7) 0.0492(3) Uani 1 1 d .
Cu2 Cu 0.10907(5) -0.17390(8) 1.41894(8) 0.0546(3) Uani 1 1 d .
Cu3 Cu -0.06956(5) 0.39920(7) 0.86003(8) 0.0473(3) Uani 1 1 d .
Cu4 Cu 0.0000 0.17104(10) 1.0000 0.0538(4) Uani 1 2 d S
N1 N 0.1040(4) 0.7387(5) 1.2944(6) 0.0534(19) Uani 1 1 d .
N2 N 0.0873(3) 0.4805(4) 1.0409(5) 0.0379(17) Uani 1 1 d .
N3 N 0.0878(3) 0.4520(4) 0.9377(5) 0.0426(17) Uani 1 1 d .
N4 N 0.0956(4) 0.5950(4) 0.9407(5) 0.0473(18) Uani 1 1 d .
N5 N 0.1017(5) 0.5406(8) 0.5519(7) 0.090(3) Uani 1 1 d .
N6 N -0.2914(3) 0.3072(5) 0.5063(5) 0.053(2) Uani 1 1 d .
N7 N -0.0334(4) 0.2203(4) 0.6423(6) 0.0526(19) Uani 1 1 d .
N8 N -0.0452(3) 0.3193(5) 0.7638(5) 0.0458(16) Uani 1 1 d .
N9 N 0.0227(4) 0.2817(4) 0.7923(5) 0.0431(17) Uani 1 1 d .
N10 N 0.1978(5) 0.0450(6) 0.7039(8) 0.094(3) Uani 1 1 d .
N11 N 0.3782(6) 0.4206(7) 1.0535(10) 0.101(4) Uani 1 1 d .
N12 N 0.2112(3) 0.1936(4) 1.1598(6) 0.0502(18) Uani 1 1 d .
N13 N 0.1341(4) 0.2574(4) 1.0303(5) 0.0438(18) Uani 1 1 d .
N14 N 0.0981(4) 0.1892(4) 1.0673(6) 0.0464(19) Uani 1 1 d .
N15 N 0.1213(4) -0.0584(4) 1.3438(6) 0.053(2) Uani 1 1 d .
C37 C 0.0268(4) -0.1733(6) 1.4819(6) 0.062(2) Uani 0.50 1 d P
N16 N 0.0268(4) -0.1733(6) 1.4819(6) 0.062(2) Uani 0.50 1 d P
O1 O 0.0000 0.0149(6) 1.0000 0.087(3) Uani 1 2 d S

loop_
_atom_site_aniso_label
_atom_site_aniso_U_11
_atom_site_aniso_U_22
_atom_site_aniso_U_33
_atom_site_aniso_U_23
_atom_site_aniso_U_13
_atom_site_aniso_U_12
C1 0.147(11) 0.051(7) 0.038(6) 0.000(5) 0.030(7) -0.011(6)
C2 0.137(10) 0.059(7) 0.036(6) 0.010(5) 0.019(6) -0.020(6)
C3 0.040(5) 0.045(5) 0.043(5) 0.001(4) 0.005(4) -0.012(4)
C4 0.082(7) 0.050(6) 0.055(7) -0.001(5) 0.012(5) -0.029(5)
C5 0.091(8) 0.061(7) 0.039(6) 0.009(5) 0.021(5) -0.007(6)
C6 0.049(5) 0.044(6) 0.039(6) 0.003(4) 0.008(4) 0.001(4)
C7 0.046(5) 0.047(6) 0.039(5) 0.001(4) 0.009(4) -0.006(4)
C8 0.061(6) 0.048(6) 0.036(5) 0.004(4) 0.016(5) 0.000(4)
C9 0.090(8) 0.075(8) 0.040(6) 0.006(5) 0.015(5) 0.019(6)
C10 0.129(11) 0.092(10) 0.051(8) 0.029(7) 0.019(7) 0.003(8)
C11 0.116(10) 0.092(9) 0.056(8) -0.007(7) 0.038(7) -0.006(7)
C12 0.083(7) 0.068(7) 0.047(6) 0.008(5) 0.025(5) -0.007(6)
C13 0.075(7) 0.070(7) 0.058(6) -0.037(5) -0.017(5) 0.033(5)
C14 0.071(7) 0.081(8) 0.064(7) -0.028(6) -0.006(6) 0.036(6)
C15 0.082(8) 0.095(9) 0.092(9) -0.056(7) -0.008(7) 0.027(7)
C16 0.049(6) 0.114(10) 0.111(10) -0.061(8) -0.027(6) 0.048(6)
C17 0.055(6) 0.037(5) 0.036(5) -0.007(4) 0.010(4) -0.002(4)
C18 0.044(5) 0.049(5) 0.037(5) -0.006(4) 0.002(4) 0.002(4)
C19 0.053(6) 0.046(6) 0.054(6) -0.002(4) 0.015(5) -0.003(4)
C20 0.039(5) 0.044(5) 0.059(6) -0.009(5) 0.013(4) -0.002(4)
C21 0.083(8) 0.066(7) 0.071(7) -0.024(6) -0.002(6) 0.027(6)
C22 0.134(11) 0.079(8) 0.065(8) -0.013(6) 0.019(8) 0.060(8)
C23 0.068(8) 0.123(11) 0.114(11) -0.055(9) -0.004(7) 0.036(8)
C24 0.056(7) 0.109(10) 0.101(9) -0.056(7) 0.011(6) 0.016(7)
C25 0.059(7) 0.082(9) 0.118(10) 0.038(7) 0.013(6) -0.006(6)
C26 0.071(8) 0.081(10) 0.168(14) 0.053(8) 0.034(9) -0.006(7)
C27 0.070(8) 0.109(11) 0.101(10) -0.002(8) -0.012(7) -0.039(7)
C28 0.059(7) 0.088(9) 0.101(9) 0.028(7) -0.006(6) -0.023(6)
C29 0.042(5) 0.053(6) 0.069(7) 0.004(5) 0.003(5) 0.007(5)
C30 0.035(5) 0.056(6) 0.056(6) -0.005(5) 0.001(5) -0.008(4)
C31 0.039(5) 0.045(5) 0.050(6) -0.006(4) 0.008(4) 0.005(4)
C32 0.036(5) 0.041(5) 0.050(6) -0.003(4) 0.012(4) 0.005(4)
C33 0.046(6) 0.074(7) 0.055(6) 0.025(5) -0.002(5) -0.009(5)
C34 0.044(6) 0.073(8) 0.076(8) 0.024(6) 0.008(5) -0.005(5)
C35 0.031(5) 0.065(7) 0.092(8) 0.010(6) 0.006(5) -0.001(5)
C36 0.059(7) 0.063(7) 0.065(7) 0.010(5) -0.001(5) -0.006(5)
Cu1 0.0479(6) 0.0527(7) 0.0467(7) -0.0013(6) 0.0077(5) -0.0001(6)
Cu2 0.0506(6) 0.0586(7) 0.0577(7) -0.0011(6) 0.0178(5) 0.0007(6)
Cu3 0.0546(6) 0.0466(6) 0.0410(6) -0.0061(5) 0.0091(5) 0.0063(5)
Cu4 0.0364(9) 0.0700(12) 0.0536(11) 0.000 0.0037(8) 0.000
N1 0.062(5) 0.055(5) 0.046(5) 0.003(4) 0.017(4) -0.005(4)
N2 0.044(4) 0.042(5) 0.027(4) -0.005(3) 0.004(3) -0.002(3)
N3 0.041(4) 0.050(4) 0.035(4) 0.002(3) 0.003(3) 0.000(3)
N4 0.067(5) 0.043(4) 0.031(4) -0.001(3) 0.005(4) -0.011(4)
N5 0.124(9) 0.104(9) 0.046(6) 0.013(6) 0.027(6) 0.010(7)
N6 0.047(4) 0.061(6) 0.049(5) -0.009(4) 0.003(4) 0.016(4)
N7 0.052(5) 0.053(5) 0.053(5) -0.021(4) 0.010(4) 0.004(4)
N8 0.044(4) 0.048(4) 0.045(4) 0.001(4) 0.006(3) 0.005(4)
N9 0.045(4) 0.039(4) 0.048(5) -0.004(3) 0.016(3) 0.000(3)
N10 0.093(8) 0.100(8) 0.089(8) -0.024(6) 0.019(6) 0.046(6)
N11 0.070(7) 0.090(9) 0.145(11) 0.008(7) 0.027(7) -0.025(6)
N12 0.036(4) 0.049(5) 0.062(5) 0.006(4) 0.001(4) -0.002(3)
N13 0.045(5) 0.039(4) 0.049(5) -0.006(3) 0.014(4) -0.017(3)
N14 0.036(4) 0.041(5) 0.061(5) -0.013(4) 0.005(4) -0.004(3)
N15 0.043(5) 0.051(5) 0.069(6) 0.010(4) 0.023(4) 0.004(4)
C37 0.062(6) 0.059(5) 0.069(6) -0.004(5) 0.025(4) 0.000(5)
N16 0.062(6) 0.059(5) 0.069(6) -0.004(5) 0.025(4) 0.000(5)
O1 0.086(8) 0.070(7) 0.103(8) 0.000 0.012(6) 0.000

loop_
_atom_type_symbol
_atom_type_description
_atom_type_scat_dispersion_real
_atom_type_scat_dispersion_imag
_atom_type_scat_source
C C 0.0033 0.0016 'International Tables Vol C Tables 4.2.6.8 and 6.1.1.4'
H H 0.0000 0.0000 'International Tables Vol C Tables 4.2.6.8 and 6.1.1.4'
N N 0.0061 0.0033 'International Tables Vol C Tables 4.2.6.8 and 6.1.1.4'
O O 0.0106 0.0060 'International Tables Vol C Tables 4.2.6.8 and 6.1.1.4'
Cu Cu 0.3201 1.2651 'International Tables Vol C Tables 4.2.6.8 and 6.1.1.4'

loop_
_geom_angle_atom_site_label_1
_geom_angle_atom_site_label_2
_geom_angle_atom_site_label_3
_geom_angle
_geom_angle_site_symmetry_1
_geom_angle_site_symmetry_3
N1 C1 C2 122.7(9) . .
N1 C1 H1 118.6 . .
C2 C1 H1 118.6 . .
C1 C2 C3 121.1(9) . .
C1 C2 H2 119.5 . .
C3 C2 H2 119.5 . .
C4 C3 C2 114.7(9) . .
C4 C3 C6 125.9(8) . .
C2 C3 C6 119.4(8) . .
C3 C4 C5 120.3(9) . .
C3 C4 H4 119.9 . .
C5 C4 H4 119.9 . .
N1 C5 C4 124.2(9) . .
N1 C5 H5 117.9 . .
C4 C5 H5 117.9 . .
N4 C6 N2 113.7(7) . .
N4 C6 C3 121.7(8) . .
N2 C6 C3 124.6(7) . .
N4 C7 N3 112.4(7) . .
N4 C7 C8 122.7(8) . .
N3 C7 C8 124.9(8) . .
C9 C8 C12 116.1(8) . .
C9 C8 C7 119.6(8) . .
C12 C8 C7 124.4(8) . .
C8 C9 C10 119.9(10) . .
C8 C9 H9 120.0 . .
C10 C9 H9 120.0 . .
N5 C10 C9 124.5(11) . .
N5 C10 H10 117.7 . .
C9 C10 H10 117.7 . .
N5 C11 C12 125.8(11) . .
N5 C11 H11 117.1 . .
C12 C11 H11 117.1 . .
C11 C12 C8 118.9(10) . .
C11 C12 H12 120.6 . .
C8 C12 H12 120.6 . .
C17 C13 C14 120.0(9) . .
C17 C13 H13 120.0 . .
C14 C13 H13 120.0 . .
N6 C14 C13 126.0(8) . .
N6 C14 H14 117.0 . .
C13 C14 H14 117.0 . .
N6 C15 C16 124.4(9) . .
N6 C15 H15 117.8 . .
C16 C15 H15 117.8 . .
C15 C16 C17 122.2(9) . .
C15 C16 H16 118.9 . .
C17 C16 H16 118.9 . .
C13 C17 C16 113.8(8) . .
C13 C17 C18 126.9(8) . .
C16 C17 C18 119.3(8) . .
N7 C18 N8 114.1(7) . .
N7 C18 C17 121.4(7) . .
N8 C18 C17 124.4(7) . .
N7 C19 N9 114.9(8) . .
N7 C19 C20 120.7(8) . .
N9 C19 C20 124.3(8) . .
C24 C20 C21 114.9(9) . .
C24 C20 C19 125.3(8) . .
C21 C20 C19 119.8(8) . .
C22 C21 C20 119.8(10) . .
C22 C21 H21 120.1 . .
C20 C21 H21 120.1 . .
N10 C22 C21 126.0(10) . .
N10 C22 H22 117.0 . .
C21 C22 H22 117.0 . .
N10 C23 C24 125.1(11) . .
N10 C23 H23 117.5 . .
C24 C23 H23 117.5 . .
C20 C24 C23 119.8(10) . .
C20 C24 H24 120.1 . .
C23 C24 H24 120.1 . .
C29 C25 C26 119.2(11) . .
C29 C25 H25 120.4 . .
C26 C25 H25 120.4 . .
N11 C26 C25 124.8(12) . .
N11 C26 H26 117.6 . .
C25 C26 H26 117.6 . .
N11 C27 C28 124.9(11) . .
N11 C27 H27 117.5 . .
C28 C27 H27 117.5 . .
C29 C28 C27 119.1(11) . .
C29 C28 H28 120.5 . .
C27 C28 H28 120.5 . .
C25 C29 C28 116.4(10) . .
C25 C29 C30 124.3(9) . .
C28 C29 C30 119.3(9) . .
N12 C30 N13 113.8(7) . .
N12 C30 C29 121.2(8) . .
N13 C30 C29 124.9(8) . .
N12 C31 N14 113.1(7) . .
N12 C31 C32 119.7(8) . .
N14 C31 C32 127.1(7) . .
C36 C32 C33 115.7(8) . .
C36 C32 C31 126.1(8) . .
C33 C32 C31 118.2(7) . .
C34 C33 C32 119.0(8) . .
C34 C33 H33 120.5 . .
C32 C33 H33 120.5 . .
N15 C34 C33 124.7(9) . .
N15 C34 H34 117.7 . .
C33 C34 H34 117.7 . .
N15 C35 C36 124.4(9) . .
N15 C35 H35 117.8 . .
C36 C35 H35 117.8 . .
C35 C36 C32 120.3(9) . .
C35 C36 H36 119.8 . .
C32 C36 H36 119.8 . .
N9 Cu1 N13 124.1(3) . .
N9 Cu1 N3 119.2(3) . .
N13 Cu1 N3 116.7(3) . .
N9 Cu1 Cu3 63.70(19) . .
N13 Cu1 Cu3 137.2(2) . .
N3 Cu1 Cu3 72.49(19) . .
C37 Cu2 N6 120.9(3) . 3_546
C37 Cu2 N15 111.4(3) . .
N6 Cu2 N15 102.7(3) 3_546 .
C37 Cu2 N1 113.9(3) . 1_545
N6 Cu2 N1 104.1(3) 3_546 1_545
N15 Cu2 N1 101.8(3) . 1_545
N2 Cu3 N8 176.1(3) 2_557 .
N2 Cu3 Cu1 110.7(2) 2_557 .
N8 Cu3 Cu1 65.75(19) . .
N14 Cu4 N14 163.0(4) . 2_557
N14 Cu4 O1 98.5(2) . .
N14 Cu4 O1 98.5(2) 2_557 .
C5 N1 C1 117.0(8) . .
C5 N1 Cu2 121.9(6) . 1_565
C1 N1 Cu2 121.1(6) . 1_565
C6 N2 N3 105.4(6) . .
C6 N2 Cu3 136.5(6) . 2_557
N3 N2 Cu3 117.5(5) . 2_557
C7 N3 N2 104.7(7) . .
C7 N3 Cu1 140.2(6) . .
N2 N3 Cu1 115.1(5) . .
C6 N4 C7 103.8(7) . .
C11 N5 C10 114.8(10) . .
C15 N6 C14 113.7(8) . .
C15 N6 Cu2 123.5(7) . 3_454
C14 N6 Cu2 122.5(6) . 3_454
C18 N7 C19 101.9(7) . .
C18 N8 N9 104.9(7) . .
C18 N8 Cu3 139.6(6) . .
N9 N8 Cu3 115.1(5) . .
C19 N9 N8 104.0(7) . .
C19 N9 Cu1 140.8(6) . .
N8 N9 Cu1 115.2(5) . .
C22 N10 C23 114.4(10) . .
C26 N11 C27 115.4(11) . .
C30 N12 C31 102.8(7) . .
C30 N13 N14 104.9(7) . .
C30 N13 Cu1 137.1(6) . .
N14 N13 Cu1 117.9(5) . .
C31 N14 N13 105.2(6) . .
C31 N14 Cu4 138.4(6) . .
N13 N14 Cu4 116.4(5) . .
C35 N15 C34 115.7(8) . .
C35 N15 Cu2 120.3(6) . .
C34 N15 Cu2 123.8(6) . .
N16 C37 C37 0.0(9) 2_558 2_558
N16 C37 Cu2 177.6(10) 2_558 .
C37 C37 Cu2 177.6(10) 2_558 .

loop_
_geom_bond_atom_site_label_1
_geom_bond_atom_site_label_2
_geom_bond_distance
_geom_bond_site_symmetry_2
C1 N1 1.320(11) .
C1 C2 1.380(12) .
C1 H1 0.9300 .
C2 C3 1.386(12) .
C2 H2 0.9300 .
C3 C4 1.383(11) .
C3 C6 1.453(11) .
C4 C5 1.378(12) .
C4 H4 0.9300 .
C5 N1 1.304(11) .
C5 H5 0.9300 .
C6 N4 1.334(9) .
C6 N2 1.326(10) .
C7 N4 1.335(10) .
C7 N3 1.360(10) .
C7 C8 1.460(11) .
C8 C9 1.352(12) .
C8 C12 1.386(12) .
C9 C10 1.402(12) .
C9 H9 0.9300 .
C10 N5 1.310(14) .
C10 H10 0.9300 .
C11 N5 1.298(13) .
C11 C12 1.388(12) .
C11 H11 0.9300 .
C12 H12 0.9300 .
C13 C17 1.360(11) .
C13 C14 1.377(12) .
C13 H13 0.9300 .
C14 N6 1.315(10) .
C14 H14 0.9300 .
C15 N6 1.311(11) .
C15 C16 1.355(13) .
C15 H15 0.9300 .
C16 C17 1.381(12) .
C16 H16 0.9300 .
C17 C18 1.449(11) .
C18 N7 1.323(9) .
C18 N8 1.342(9) .
C19 N7 1.333(10) .
C19 N9 1.333(10) .
C19 C20 1.481(11) .
C20 C24 1.364(12) .
C20 C21 1.372(12) .
C21 C22 1.383(13) .
C21 H21 0.9300 .
C22 N10 1.284(13) .
C22 H22 0.9300 .
C23 N10 1.296(12) .
C23 C24 1.399(14) .
C23 H23 0.9300 .
C24 H24 0.9300 .
C25 C29 1.346(12) .
C25 C26 1.418(14) .
C25 H25 0.9300 .
C26 N11 1.278(14) .
C26 H26 0.9300 .
C27 N11 1.299(14) .
C27 C28 1.395(14) .
C27 H27 0.9300 .
C28 C29 1.368(12) .
C28 H28 0.9300 .
C29 C30 1.483(12) .
C30 N12 1.330(10) .
C30 N13 1.347(10) .
C31 N12 1.345(9) .
C31 N14 1.348(10) .
C31 C32 1.455(11) .
C32 C36 1.379(11) .
C32 C33 1.395(11) .
C33 C34 1.380(12) .
C33 H33 0.9300 .
C34 N15 1.322(10) .
C34 H34 0.9300 .
C35 N15 1.311(10) .
C35 C36 1.373(12) .
C35 H35 0.9300 .
C36 H36 0.9300 .
Cu1 N9 1.929(7) .
Cu1 N13 1.941(7) .
Cu1 N3 1.966(7) .
Cu1 Cu3 3.0138(15) .
Cu2 C37 1.865(6) .
Cu2 N6 2.029(7) 3_546
Cu2 N15 2.079(7) .
Cu2 N1 2.095(8) 1_545
Cu3 N2 1.870(7) 2_557
Cu3 N8 1.871(7) .
Cu4 N14 1.916(7) .
Cu4 N14 1.916(7) 2_557
Cu4 O1 2.440(10) .
N1 Cu2 2.095(8) 1_565
N2 N3 1.402(8) .
N2 Cu3 1.870(7) 2_557
N6 Cu2 2.029(7) 3_454
N8 N9 1.393(8) .
N13 N14 1.390(9) .
C37 N16 1.179(12) 2_558
C37 C37 1.179(12) 2_558
